data_4031854
loop_
_publ_author_name
'Zheng, Lan'
'Zhou, Zhao-Zhao'
'He, Yu-Tao'
'Li, Lian-Hua'
'Ma, Jun-Wei'
'Qiu, Yi-Feng'
'Zhou, Ping-Xin'
'Liu, Xue-Yuan'
'Xu, Peng-Fei'
'Liang, Yong-Min'

_publ_section_title
;
 Iodine-Promoted Radical Cyclization in Water: A Selective Reaction of
 1,6-Enynes with Sulfonyl Hydrazides.
;
_journal_issue 1
_journal_name_full 'The Journal of organic chemistry'
_journal_page_first 66
_journal_page_last 76
_journal_paper_doi 10.1021/acs.joc.5b02161
_journal_volume 81
_journal_year 2016
_chemical_formula_moiety 'C26 H28 O6 S'
_chemical_formula_sum 'C26 H28 O6 S'
_chemical_formula_weight 468.54
_chemical_name_systematic
;
 ? 
;
_space_group_crystal_system monoclinic
_space_group_IT_number 14
_space_group_name_Hall '-P 2yn'
_space_group_name_H-M_alt 'P 1 21/n 1'
_symmetry_space_group_name_Hall '-P 2yn'
_symmetry_space_group_name_H-M 'P 1 21/n 1'
_atom_sites_solution_hydrogens geom
_atom_sites_solution_primary direct
_atom_sites_solution_secondary difmap
_audit_creation_date 2014-09-30
_audit_creation_method
;
Olex2 1.2
(compiled 2014.09.19 svn.r3010 for OlexSys, GUI svn.r4874)
;
_cell_angle_alpha 90.000(6)
_cell_angle_beta 91.074(5)
_cell_angle_gamma 90.000(6)
_cell_formula_units_Z 4
_cell_length_a 10.2181(8)
_cell_length_b 6.8051(6)
_cell_length_c 33.7995(19)
_cell_measurement_reflns_used 2955
_cell_measurement_temperature 294.39(10)
_cell_measurement_theta_max 28.1590
_cell_measurement_theta_min 3.6560
_cell_volume 2349.8(3)
_computing_cell_refinement
;
CrysAlisPro, Agilent Technologies,
Version 1.171.36.32 (release 02-08-2013 CrysAlis171 .NET)
(compiled Aug  2 2013,16:46:58)
;
_computing_data_collection
;
CrysAlisPro, Agilent Technologies,
Version 1.171.36.32 (release 02-08-2013 CrysAlis171 .NET)
(compiled Aug  2 2013,16:46:58)
;
_computing_data_reduction
;
CrysAlisPro, Agilent Technologies,
Version 1.171.36.32 (release 02-08-2013 CrysAlis171 .NET)
(compiled Aug  2 2013,16:46:58)
;
_computing_molecular_graphics 'Olex2 (Dolomanov et al., 2009)'
_computing_publication_material 'Olex2 (Dolomanov et al., 2009)'
_computing_structure_refinement 'ShelXL (Sheldrick, 2008)'
_computing_structure_solution 'ShelXS (Sheldrick, 2008)'
_diffrn_ambient_temperature 294.39(10)
_diffrn_detector_area_resol_mean 16.0733
_diffrn_measured_fraction_theta_full 0.998
_diffrn_measured_fraction_theta_max 0.998
_diffrn_measurement_details
;
  1 omega  -20.00   12.40   1.2000    3.0000
omega____ theta____ kappa____ phi______ frames
    -      -16.0446  -99.0000 -120.0000 27

  2 omega   25.00   51.40   1.2000    3.0000
omega____ theta____ kappa____ phi______ frames
    -      -16.0446   57.0000   90.0000 22

  3 omega  -33.00   40.20   1.2000    3.0000
omega____ theta____ kappa____ phi______ frames
    -       20.4977  -57.0000   60.0000 61

  4 omega    1.00   93.40   1.2000    3.0000
omega____ theta____ kappa____ phi______ frames
    -       20.4977   38.0000 -120.0000 77
;
_diffrn_measurement_device_type 'SuperNova, Dual, Cu at zero, Eos'
_diffrn_measurement_method '\w scans'
_diffrn_orient_matrix_UB_11 -0.0005492000
_diffrn_orient_matrix_UB_12 -0.1037724000
_diffrn_orient_matrix_UB_13 -0.0019473000
_diffrn_orient_matrix_UB_21 0.0691704000
_diffrn_orient_matrix_UB_22 -0.0015791000
_diffrn_orient_matrix_UB_23 0.0021672000
_diffrn_orient_matrix_UB_31 -0.0059500000
_diffrn_orient_matrix_UB_32 -0.0096404000
_diffrn_orient_matrix_UB_33 0.0207860000
_diffrn_radiation_monochromator mirror
_diffrn_radiation_type MoK\a
_diffrn_radiation_wavelength 0.71073
_diffrn_reflns_av_R_equivalents 0.0312
_diffrn_reflns_av_unetI/netI 0.0555
_diffrn_reflns_limit_h_max 12
_diffrn_reflns_limit_h_min -7
_diffrn_reflns_limit_k_max 5
_diffrn_reflns_limit_k_min -8
_diffrn_reflns_limit_l_max 40
_diffrn_reflns_limit_l_min -41
_diffrn_reflns_number 8968
_diffrn_reflns_theta_full 25.50
_diffrn_reflns_theta_max 26.02
_diffrn_reflns_theta_min 3.50
_diffrn_source 'SuperNova (Mo) X-ray Source'
_exptl_absorpt_coefficient_mu 0.178
_exptl_absorpt_correction_T_max 1.00000
_exptl_absorpt_correction_T_min 0.94067
_exptl_absorpt_correction_type multi-scan
_exptl_absorpt_process_details
;
CrysAlisPro, Agilent Technologies,
Version 1.171.36.32 (release 02-08-2013 CrysAlis171 .NET)
(compiled Aug  2 2013,16:46:58)
Empirical absorption correction using spherical harmonics,
 implemented in SCALE3 ABSPACK scaling algorithm.
;
_exptl_crystal_colour 'clear light colourless'
_exptl_crystal_density_diffrn 1.324
_exptl_crystal_density_method 'not measured'
_exptl_crystal_description block
_exptl_crystal_F_000 992
_exptl_crystal_size_max 0.41
_exptl_crystal_size_mid 0.36
_exptl_crystal_size_min 0.35
_refine_diff_density_max 0.316
_refine_diff_density_min -0.415
_refine_diff_density_rms 0.052
_refine_ls_extinction_method none
_refine_ls_goodness_of_fit_ref 1.081
_refine_ls_hydrogen_treatment mixed
_refine_ls_matrix_type full
_refine_ls_number_parameters 310
_refine_ls_number_reflns 4625
_refine_ls_number_restraints 0
_refine_ls_restrained_S_all 1.081
_refine_ls_R_factor_all 0.0622
_refine_ls_R_factor_gt 0.0481
_refine_ls_shift/su_max 0.000
_refine_ls_shift/su_mean 0.000
_refine_ls_structure_factor_coef Fsqd
_refine_ls_weighting_details 'calc w=1/[\s^2^(Fo^2^)+(0.0303P)^2^+0.7956P] where P=(Fo^2^+2Fc^2^)/3'
_refine_ls_weighting_scheme calc
_refine_ls_wR_factor_gt 0.0960
_refine_ls_wR_factor_ref 0.1045
_reflns_number_gt 3708
_reflns_number_total 4625
_reflns_threshold_expression >2sigma(I)
_cod_data_source_file jo5b02161_si_001.cif
_cod_data_source_block zhouzhzh0929
_cod_database_code 4031854
_reflns_odcompleteness_completeness 99.66
_reflns_odcompleteness_iscentric 1
_reflns_odcompleteness_theta 26.32
_olex2_refinement_description
;
1. Fixed Uiso
 At 1.2 times of:
  All C(H) groups, All C(H,H) groups
 At 1.5 times of:
  All C(H,H,H) groups
2.a Ternary CH refined with riding coordinates:
 C5(H5)
2.b Secondary CH2 refined with riding coordinates:
 C2(H2A,H2B), C6(H6A,H6B)
2.c Aromatic/amide H refined with riding coordinates:
 C15(H15), C16(H16), C17(H17), C18(H18), C19(H19), C21(H21), C22(H22),
 C24(H24), C25(H25)
2.d Idealised Me refined as rotating group:
 C8(H8A,H8B,H8C), C10(H10A,H10B,H10C), C12(H12A,H12B,H12C), C26(H26A,H26B,H26C)
;
_olex2_submission_special_instructions 'No special instructions were received'

loop_
_space_group_symop_id
_space_group_symop_operation_xyz
1 'x, y, z'
2 '-x+1/2, y+1/2, -z+1/2'
3 '-x, -y, -z'
4 'x-1/2, -y-1/2, z-1/2'

loop_
_atom_site_label
_atom_site_type_symbol
_atom_site_fract_x
_atom_site_fract_y
_atom_site_fract_z
_atom_site_U_iso_or_equiv
_atom_site_adp_type
_atom_site_occupancy
_atom_site_calc_flag
_atom_site_refinement_flags_posn
S1 S 0.60504(5) 0.17876(8) 0.114318(15) 0.02112(14) Uani 1 d .
O1 O 0.18511(14) 0.1565(3) 0.01824(4) 0.0352(4) Uani 1 d .
O2 O 0.03118(14) 0.3436(3) 0.04478(4) 0.0358(4) Uani 1 d .
O3 O 0.36905(13) 0.5525(2) 0.03594(4) 0.0236(3) Uani 1 d .
O4 O 0.24816(15) 0.7039(2) 0.08122(4) 0.0331(4) Uani 1 d .
O5 O 0.61560(13) 0.0858(2) 0.07617(4) 0.0276(4) Uani 1 d .
O6 O 0.63841(14) 0.0670(2) 0.14920(4) 0.0306(4) Uani 1 d .
C1 C 0.23931(18) 0.3481(3) 0.07674(5) 0.0184(4) Uani 1 d .
C2 C 0.35496(18) 0.2065(3) 0.08159(5) 0.0187(4) Uani 1 d .
H2A H 0.3225 0.0736 0.0847 0.022 Uiso 1 calc R
H2B H 0.4075 0.2102 0.0580 0.022 Uiso 1 calc R
C3 C 0.43866(17) 0.2614(3) 0.11713(6) 0.0179(4) Uani 1 d .
C4 C 0.39495(17) 0.3612(3) 0.14824(5) 0.0175(4) Uani 1 d .
C5 C 0.25125(18) 0.4202(3) 0.15113(5) 0.0214(5) Uani 1 d .
H5 H 0.2481 0.5641 0.1522 0.026 Uiso 1 calc R
C6 C 0.16511(18) 0.3554(3) 0.11566(5) 0.0212(5) Uani 1 d .
H6A H 0.1296 0.2261 0.1210 0.025 Uiso 1 calc R
H6B H 0.0922 0.4458 0.1127 0.025 Uiso 1 calc R
C7 C 0.28437(18) 0.5558(3) 0.06561(5) 0.0185(4) Uani 1 d .
C8 C 0.4202(2) 0.7435(3) 0.02426(6) 0.0287(5) Uani 1 d .
H8A H 0.4785 0.7270 0.0026 0.043 Uiso 1 calc GR
H8B H 0.4667 0.8018 0.0462 0.043 Uiso 1 calc GR
H8C H 0.3490 0.8275 0.0163 0.043 Uiso 1 calc GR
C9 C 0.15097(19) 0.2698(3) 0.04299(6) 0.0214(5) Uani 1 d .
C10 C -0.0622(2) 0.2713(4) 0.01511(7) 0.0447(7) Uani 1 d .
H10A H -0.0288 0.2948 -0.0108 0.067 Uiso 1 calc GR
H10B H -0.1441 0.3386 0.0178 0.067 Uiso 1 calc GR
H10C H -0.0752 0.1328 0.0188 0.067 Uiso 1 calc GR
C11 C 0.19368(19) 0.3434(4) 0.18936(6) 0.0339(6) Uani 1 d .
C12 C 0.1887(3) 0.1254(5) 0.19476(7) 0.0521(8) Uani 1 d .
H12A H 0.1216 0.0712 0.1778 0.078 Uiso 1 calc GR
H12B H 0.1696 0.0956 0.2218 0.078 Uiso 1 calc GR
H12C H 0.2718 0.0694 0.1882 0.078 Uiso 1 calc GR
C13 C 0.1482(3) 0.4674(7) 0.21592(8) 0.0550(10) Uani 1 d .
H13A H 0.156(3) 0.617(5) 0.2119(8) 0.055(9) Uiso 1 d .
H13B H 0.108(3) 0.419(5) 0.2394(9) 0.071(9) Uiso 1 d .
C14 C 0.47883(17) 0.4341(3) 0.18205(5) 0.0193(4) Uani 1 d .
C15 C 0.51762(19) 0.6301(3) 0.18268(6) 0.0236(5) Uani 1 d .
H15 H 0.4930 0.7128 0.1619 0.028 Uiso 1 calc R
C16 C 0.59262(19) 0.7031(4) 0.21399(6) 0.0284(5) Uani 1 d .
H16 H 0.6202 0.8333 0.2139 0.034 Uiso 1 calc R
C17 C 0.6263(2) 0.5812(4) 0.24539(6) 0.0312(6) Uani 1 d .
H17 H 0.6757 0.6300 0.2666 0.037 Uiso 1 calc R
C18 C 0.5866(2) 0.3877(4) 0.24528(6) 0.0302(6) Uani 1 d .
H18 H 0.6088 0.3067 0.2665 0.036 Uiso 1 calc R
C19 C 0.51373(19) 0.3132(4) 0.21370(6) 0.0257(5) Uani 1 d .
H19 H 0.4881 0.1820 0.2137 0.031 Uiso 1 calc R
C20 C 0.70263(17) 0.3915(3) 0.11356(6) 0.0183(4) Uani 1 d .
C21 C 0.69628(19) 0.5122(3) 0.08051(6) 0.0239(5) Uani 1 d .
H21 H 0.6406 0.4808 0.0594 0.029 Uiso 1 calc R
C22 C 0.7729(2) 0.6792(3) 0.07904(7) 0.0283(5) Uani 1 d .
H22 H 0.7681 0.7604 0.0569 0.034 Uiso 1 calc R
C23 C 0.85700(19) 0.7265(3) 0.11040(7) 0.0293(5) Uani 1 d .
C24 C 0.86210(19) 0.6034(4) 0.14312(6) 0.0307(6) Uani 1 d .
H24 H 0.9185 0.6339 0.1642 0.037 Uiso 1 calc R
C25 C 0.78531(19) 0.4362(4) 0.14519(6) 0.0257(5) Uani 1 d .
H25 H 0.7892 0.3555 0.1674 0.031 Uiso 1 calc R
C26 C 0.9406(2) 0.9086(4) 0.10892(8) 0.0475(7) Uani 1 d .
H26A H 0.9348 0.9784 0.1335 0.071 Uiso 1 calc GR
H26B H 0.9105 0.9914 0.0876 0.071 Uiso 1 calc GR
H26C H 1.0300 0.8720 0.1047 0.071 Uiso 1 calc GR

loop_
_atom_site_aniso_label
_atom_site_aniso_U_11
_atom_site_aniso_U_22
_atom_site_aniso_U_33
_atom_site_aniso_U_23
_atom_site_aniso_U_13
_atom_site_aniso_U_12
S1 0.0182(2) 0.0176(3) 0.0277(3) -0.0003(2) 0.0021(2) 0.0028(2)
O1 0.0336(8) 0.0430(11) 0.0288(8) -0.0162(8) -0.0058(7) 0.0053(8)
O2 0.0242(7) 0.0449(11) 0.0379(9) -0.0198(8) -0.0121(7) 0.0068(8)
O3 0.0307(7) 0.0176(8) 0.0229(7) -0.0017(6) 0.0092(6) -0.0042(7)
O4 0.0406(9) 0.0195(9) 0.0399(9) -0.0036(7) 0.0167(7) 0.0027(8)
O5 0.0238(7) 0.0251(9) 0.0342(8) -0.0117(7) 0.0042(6) 0.0029(7)
O6 0.0279(8) 0.0266(9) 0.0373(9) 0.0115(7) 0.0030(7) 0.0073(7)
C1 0.0185(9) 0.0185(11) 0.0181(10) -0.0026(9) 0.0008(8) -0.0012(9)
C2 0.0212(9) 0.0150(11) 0.0199(10) -0.0014(8) 0.0027(8) -0.0013(9)
C3 0.0159(9) 0.0156(11) 0.0223(10) 0.0028(9) 0.0019(8) -0.0013(9)
C4 0.0176(9) 0.0148(11) 0.0201(10) 0.0035(9) 0.0011(8) -0.0027(9)
C5 0.0172(9) 0.0272(13) 0.0199(10) -0.0037(9) 0.0010(8) -0.0006(10)
C6 0.0164(9) 0.0266(12) 0.0205(10) 0.0001(9) 0.0004(8) -0.0024(9)
C7 0.0187(9) 0.0189(12) 0.0179(10) -0.0027(9) -0.0004(8) 0.0004(9)
C8 0.0351(12) 0.0211(12) 0.0303(11) 0.0009(10) 0.0087(9) -0.0054(11)
C9 0.0238(10) 0.0196(12) 0.0208(10) 0.0005(9) -0.0003(8) -0.0045(10)
C10 0.0294(12) 0.0565(19) 0.0474(15) -0.0232(14) -0.0179(11) 0.0047(13)
C11 0.0168(9) 0.0642(19) 0.0208(11) 0.0001(12) 0.0001(8) -0.0056(12)
C12 0.0407(14) 0.078(2) 0.0374(14) 0.0231(15) -0.0043(11) -0.0241(16)
C13 0.0327(13) 0.105(3) 0.0275(14) -0.0134(18) 0.0084(11) -0.0011(18)
C14 0.0142(9) 0.0241(12) 0.0196(10) -0.0020(9) 0.0025(8) -0.0019(9)
C15 0.0209(9) 0.0256(13) 0.0245(11) -0.0008(10) 0.0006(8) 0.0017(10)
C16 0.0241(10) 0.0273(13) 0.0337(12) -0.0075(10) -0.0001(9) -0.0037(10)
C17 0.0223(10) 0.0455(16) 0.0257(11) -0.0098(11) -0.0027(9) -0.0002(11)
C18 0.0255(10) 0.0445(16) 0.0207(11) 0.0051(11) -0.0008(9) 0.0031(11)
C19 0.0216(10) 0.0299(13) 0.0257(11) 0.0031(10) 0.0019(8) -0.0010(10)
C20 0.0142(8) 0.0173(11) 0.0236(10) -0.0030(9) 0.0040(7) 0.0023(9)
C21 0.0196(9) 0.0273(13) 0.0247(11) 0.0003(10) -0.0009(8) 0.0008(10)
C22 0.0249(10) 0.0227(13) 0.0375(12) 0.0047(10) 0.0053(9) 0.0019(10)
C23 0.0178(10) 0.0241(13) 0.0462(14) -0.0089(11) 0.0082(9) -0.0007(10)
C24 0.0170(10) 0.0406(15) 0.0344(12) -0.0143(11) -0.0008(9) -0.0026(11)
C25 0.0224(10) 0.0335(14) 0.0213(10) 0.0002(10) 0.0021(8) 0.0019(10)
C26 0.0312(12) 0.0345(16) 0.0770(19) -0.0102(14) 0.0064(13) -0.0095(13)

loop_
_atom_type_symbol
_atom_type_description
_atom_type_scat_dispersion_real
_atom_type_scat_dispersion_imag
_atom_type_scat_source
C C 0.0033 0.0016 'International Tables Vol C Tables 4.2.6.8 and 6.1.1.4'
H H 0.0000 0.0000 'International Tables Vol C Tables 4.2.6.8 and 6.1.1.4'
O O 0.0106 0.0060 'International Tables Vol C Tables 4.2.6.8 and 6.1.1.4'
S S 0.1246 0.1234 'International Tables Vol C Tables 4.2.6.8 and 6.1.1.4'

loop_
_geom_angle_atom_site_label_1
_geom_angle_atom_site_label_2
_geom_angle_atom_site_label_3
_geom_angle
O5 S1 C3 105.76(9)
O5 S1 C20 107.22(9)
O6 S1 O5 118.72(10)
O6 S1 C3 109.42(9)
O6 S1 C20 108.75(9)
C20 S1 C3 106.30(9)
C9 O2 C10 115.72(17)
C7 O3 C8 115.36(16)
C2 C1 C6 108.78(16)
C2 C1 C7 111.78(15)
C2 C1 C9 107.64(16)
C6 C1 C7 109.63(16)
C6 C1 C9 110.83(15)
C7 C1 C9 108.17(15)
C1 C2 H2A 109.5
C1 C2 H2B 109.5
H2A C2 H2B 108.1
C3 C2 C1 110.76(16)
C3 C2 H2A 109.5
C3 C2 H2B 109.5
C2 C3 S1 113.80(13)
C4 C3 S1 122.14(15)
C4 C3 C2 124.05(17)
C3 C4 C5 121.35(17)
C3 C4 C14 124.98(17)
C14 C4 C5 113.61(16)
C4 C5 H5 107.3
C4 C5 C6 114.29(16)
C6 C5 H5 107.3
C11 C5 C4 110.55(16)
C11 C5 H5 107.3
C11 C5 C6 109.78(16)
C1 C6 C5 113.16(15)
C1 C6 H6A 108.9
C1 C6 H6B 108.9
C5 C6 H6A 108.9
C5 C6 H6B 108.9
H6A C6 H6B 107.8
O3 C7 C1 111.67(17)
O4 C7 O3 123.61(19)
O4 C7 C1 124.72(17)
O3 C8 H8A 109.5
O3 C8 H8B 109.5
O3 C8 H8C 109.5
H8A C8 H8B 109.5
H8A C8 H8C 109.5
H8B C8 H8C 109.5
O1 C9 O2 123.95(19)
O1 C9 C1 124.64(18)
O2 C9 C1 111.41(17)
O2 C10 H10A 109.5
O2 C10 H10B 109.5
O2 C10 H10C 109.5
H10A C10 H10B 109.5
H10A C10 H10C 109.5
H10B C10 H10C 109.5
C12 C11 C5 117.3(2)
C13 C11 C5 120.2(3)
C13 C11 C12 122.5(3)
C11 C12 H12A 109.5
C11 C12 H12B 109.5
C11 C12 H12C 109.5
H12A C12 H12B 109.5
H12A C12 H12C 109.5
H12B C12 H12C 109.5
C11 C13 H13A 120.7(15)
C11 C13 H13B 120.2(19)
H13A C13 H13B 119(2)
C15 C14 C4 119.17(18)
C19 C14 C4 121.65(19)
C19 C14 C15 119.11(19)
C14 C15 H15 119.7
C16 C15 C14 120.6(2)
C16 C15 H15 119.7
C15 C16 H16 120.1
C17 C16 C15 119.7(2)
C17 C16 H16 120.1
C16 C17 H17 120.0
C18 C17 C16 120.1(2)
C18 C17 H17 120.0
C17 C18 H18 119.8
C17 C18 C19 120.4(2)
C19 C18 H18 119.8
C14 C19 H19 119.9
C18 C19 C14 120.1(2)
C18 C19 H19 119.9
C21 C20 S1 118.78(15)
C25 C20 S1 120.51(16)
C25 C20 C21 120.7(2)
C20 C21 H21 120.1
C22 C21 C20 119.9(2)
C22 C21 H21 120.1
C21 C22 H22 119.8
C21 C22 C23 120.4(2)
C23 C22 H22 119.8
C22 C23 C26 120.6(2)
C24 C23 C22 118.8(2)
C24 C23 C26 120.7(2)
C23 C24 H24 119.2
C25 C24 C23 121.6(2)
C25 C24 H24 119.2
C20 C25 C24 118.7(2)
C20 C25 H25 120.7
C24 C25 H25 120.7
C23 C26 H26A 109.5
C23 C26 H26B 109.5
C23 C26 H26C 109.5
H26A C26 H26B 109.5
H26A C26 H26C 109.5
H26B C26 H26C 109.5

loop_
_geom_bond_atom_site_label_1
_geom_bond_atom_site_label_2
_geom_bond_distance
S1 O5 1.4419(14)
S1 O6 1.4384(15)
S1 C3 1.7951(19)
S1 C20 1.758(2)
O1 C9 1.195(2)
O2 C9 1.326(2)
O2 C10 1.456(2)
O3 C7 1.337(2)
O3 C8 1.458(2)
O4 C7 1.199(2)
C1 C2 1.531(3)
C1 C6 1.531(2)
C1 C7 1.536(3)
C1 C9 1.537(3)
C2 H2A 0.9700
C2 H2B 0.9700
C2 C3 1.508(3)
C3 C4 1.335(3)
C4 C5 1.527(2)
C4 C14 1.500(3)
C5 H5 0.9800
C5 C6 1.538(3)
C5 C11 1.523(3)
C6 H6A 0.9700
C6 H6B 0.9700
C8 H8A 0.9600
C8 H8B 0.9600
C8 H8C 0.9600
C10 H10A 0.9600
C10 H10B 0.9600
C10 H10C 0.9600
C11 C12 1.496(4)
C11 C13 1.323(4)
C12 H12A 0.9600
C12 H12B 0.9600
C12 H12C 0.9600
C13 H13A 1.03(3)
C13 H13B 0.96(3)
C14 C15 1.392(3)
C14 C19 1.391(3)
C15 H15 0.9300
C15 C16 1.387(3)
C16 H16 0.9300
C16 C17 1.386(3)
C17 H17 0.9300
C17 C18 1.378(3)
C18 H18 0.9300
C18 C19 1.386(3)
C19 H19 0.9300
C20 C21 1.387(3)
C20 C25 1.384(3)
C21 H21 0.9300
C21 C22 1.381(3)
C22 H22 0.9300
C22 C23 1.390(3)
C23 C24 1.388(3)
C23 C26 1.506(3)
C24 H24 0.9300
C24 C25 1.385(3)
C25 H25 0.9300
C26 H26A 0.9600
C26 H26B 0.9600
C26 H26C 0.9600

loop_
_geom_torsion_atom_site_label_1
_geom_torsion_atom_site_label_2
_geom_torsion_atom_site_label_3
_geom_torsion_atom_site_label_4
_geom_torsion
S1 C3 C4 C5 -176.53(15)
S1 C3 C4 C14 6.6(3)
S1 C20 C21 C22 -179.39(15)
S1 C20 C25 C24 178.93(15)
O5 S1 C3 C2 2.77(17)
O5 S1 C3 C4 -177.62(17)
O5 S1 C20 C21 44.24(18)
O5 S1 C20 C25 -135.01(16)
O6 S1 C3 C2 -126.19(15)
O6 S1 C3 C4 53.4(2)
O6 S1 C20 C21 173.77(15)
O6 S1 C20 C25 -5.48(19)
C1 C2 C3 S1 -155.49(14)
C1 C2 C3 C4 24.9(3)
C2 C1 C6 C5 58.2(2)
C2 C1 C7 O3 48.1(2)
C2 C1 C7 O4 -132.4(2)
C2 C1 C9 O1 -19.7(3)
C2 C1 C9 O2 160.15(17)
C2 C3 C4 C5 3.0(3)
C2 C3 C4 C14 -173.83(18)
C3 S1 C20 C21 -68.52(17)
C3 S1 C20 C25 112.24(17)
C3 C4 C5 C6 -0.1(3)
C3 C4 C5 C11 124.4(2)
C3 C4 C14 C15 99.7(3)
C3 C4 C14 C19 -83.4(3)
C4 C5 C6 C1 -31.1(3)
C4 C5 C11 C12 -62.9(2)
C4 C5 C11 C13 118.4(2)
C4 C14 C15 C16 178.49(17)
C4 C14 C19 C18 -177.17(18)
C5 C4 C14 C15 -77.4(2)
C5 C4 C14 C19 99.5(2)
C6 C1 C2 C3 -53.7(2)
C6 C1 C7 O3 168.80(15)
C6 C1 C7 O4 -11.6(3)
C6 C1 C9 O1 -138.5(2)
C6 C1 C9 O2 41.3(2)
C6 C5 C11 C12 64.1(2)
C6 C5 C11 C13 -114.6(2)
C7 C1 C2 C3 67.47(19)
C7 C1 C6 C5 -64.3(2)
C7 C1 C9 O1 101.3(2)
C7 C1 C9 O2 -78.9(2)
C8 O3 C7 O4 2.3(3)
C8 O3 C7 C1 -178.16(15)
C9 C1 C2 C3 -173.88(15)
C9 C1 C6 C5 176.34(18)
C9 C1 C7 O3 -70.24(19)
C9 C1 C7 O4 109.3(2)
C10 O2 C9 O1 2.6(3)
C10 O2 C9 C1 -177.19(19)
C11 C5 C6 C1 -155.99(19)
C14 C4 C5 C6 177.13(17)
C14 C4 C5 C11 -58.4(2)
C14 C15 C16 C17 -1.7(3)
C15 C14 C19 C18 -0.2(3)
C15 C16 C17 C18 0.7(3)
C16 C17 C18 C19 0.5(3)
C17 C18 C19 C14 -0.8(3)
C19 C14 C15 C16 1.5(3)
C20 S1 C3 C2 116.54(15)
C20 S1 C3 C4 -63.86(19)
C20 C21 C22 C23 0.4(3)
C21 C20 C25 C24 -0.3(3)
C21 C22 C23 C24 -0.2(3)
C21 C22 C23 C26 -180.0(2)
C22 C23 C24 C25 -0.3(3)
C23 C24 C25 C20 0.5(3)
C25 C20 C21 C22 -0.1(3)
C26 C23 C24 C25 179.5(2)
